data_7115878
loop_
_publ_author_name
'Fedor Romanov-Michailidis'
'Marion Pupier'
'Laure Guenee'
'Alexandre  Alexakis'

_publ_section_title
;
 Enantioselective halogenative semi-pinacol rearrangement: a
 stereodivergent reaction on a racemic mixture
;
_journal_name_full Chem.Commun.
_journal_page_first 13461
_journal_paper_doi 10.1039/C4cc05923A
_journal_volume 50
_journal_year 2014
_chemical_absolute_configuration ad
_chemical_formula_moiety 'C16 H19 F O'
_chemical_formula_sum 'C16 H19 F O'
_chemical_formula_weight 246.31
_chemical_name_systematic
; 
 ? 
;
_space_group_IT_number 4
_symmetry_cell_setting monoclinic
_symmetry_space_group_name_Hall 'P 2yb'
_symmetry_space_group_name_H-M 'P 1 21 1'
_atom_sites_solution_hydrogens geom
_atom_sites_solution_primary direct
_atom_sites_solution_secondary difmap
_cell_angle_alpha 90.00
_cell_angle_beta 111.826(4)
_cell_angle_gamma 90.00
_cell_formula_units_Z 2
_cell_length_a 8.9713(3)
_cell_length_b 7.80672(18)
_cell_length_c 9.9760(3)
_cell_measurement_reflns_used 4585
_cell_measurement_temperature 180(2)
_cell_measurement_theta_max 72.5490
_cell_measurement_theta_min 4.7450
_cell_volume 648.60(4)
_computing_cell_refinement
;
CrysAlisPro, Agilent Technologies,
Version 1.171.36.28 (release 01-02-2013 CrysAlis171 .NET)
(compiled Feb  1 2013,16:14:44)
;
_computing_data_collection
;
CrysAlisPro, Agilent Technologies,
Version 1.171.36.28 (release 01-02-2013 CrysAlis171 .NET)
(compiled Feb  1 2013,16:14:44)
;
_computing_data_reduction
;
CrysAlisPro, Agilent Technologies,
Version 1.171.36.28 (release 01-02-2013 CrysAlis171 .NET)
(compiled Feb  1 2013,16:14:44)
;
_computing_molecular_graphics 'Ortep 3 (Farrugia, 1997)'
_computing_publication_material ShelX_acta
_computing_structure_refinement 'SHELXL-97 (Sheldrick, 2008)'
_computing_structure_solution 'SHELXS-97 (Sheldrick, 2008)'
_diffrn_ambient_temperature 180(2)
_diffrn_detector_area_resol_mean 10.4679
_diffrn_measured_fraction_theta_full 1.000
_diffrn_measured_fraction_theta_max 0.983
_diffrn_measurement_device_type 'SuperNova, Dual, Cu at zero, Atlas'
_diffrn_measurement_method '\w scans'
_diffrn_radiation_monochromator mirror
_diffrn_radiation_source 'SuperNova (Cu) X-ray Source'
_diffrn_radiation_type CuK\a
_diffrn_radiation_wavelength 1.54184
_diffrn_reflns_av_R_equivalents 0.0166
_diffrn_reflns_av_unetI/netI 0.0164
_diffrn_reflns_limit_h_max 10
_diffrn_reflns_limit_h_min -11
_diffrn_reflns_limit_k_max 9
_diffrn_reflns_limit_k_min -9
_diffrn_reflns_limit_l_max 11
_diffrn_reflns_limit_l_min -12
_diffrn_reflns_number 5983
_diffrn_reflns_theta_full 67.50
_diffrn_reflns_theta_max 72.55
_diffrn_reflns_theta_min 4.78
_exptl_absorpt_coefficient_mu 0.695
_exptl_absorpt_correction_T_max 0.964
_exptl_absorpt_correction_T_min 0.868
_exptl_absorpt_correction_type analytical
_exptl_absorpt_process_details
;
CrysAlisPro, Agilent Technologies,
Version 1.171.36.28 (release 01-02-2013 CrysAlis171 .NET)
(compiled Feb  1 2013,16:14:44)
Analytical numeric absorption correction using a multifaceted crystal
            model based on expressions derived by R.C. Clark & J.S. Reid.
(Clark, R. C. & Reid, J. S. (1995). Acta Cryst. A51, 887-897)
;
_exptl_crystal_colour colorless
_exptl_crystal_density_diffrn 1.261
_exptl_crystal_density_method 'not measured'
_exptl_crystal_description prism
_exptl_crystal_F_000 264
_exptl_crystal_size_max 0.3978
_exptl_crystal_size_mid 0.1003
_exptl_crystal_size_min 0.0534
_refine_diff_density_max 0.155
_refine_diff_density_min -0.151
_refine_diff_density_rms 0.027
_refine_ls_abs_structure_details 'Flack H D (1983), Acta Cryst. A39, 876-881'
_refine_ls_abs_structure_Flack -0.02(14)
_refine_ls_extinction_method none
_refine_ls_goodness_of_fit_ref 1.066
_refine_ls_hydrogen_treatment constr
_refine_ls_matrix_type full
_refine_ls_number_parameters 166
_refine_ls_number_reflns 2477
_refine_ls_number_restraints 1
_refine_ls_restrained_S_all 1.065
_refine_ls_R_factor_all 0.0291
_refine_ls_R_factor_gt 0.0282
_refine_ls_shift/su_max 0.001
_refine_ls_shift/su_mean 0.000
_refine_ls_structure_factor_coef Fsqd
_refine_ls_weighting_details 'calc w=1/[\s^2^(Fo^2^)+(0.0500P)^2^+0.0430P] where P=(Fo^2^+2Fc^2^)/3'
_refine_ls_weighting_scheme calc
_refine_ls_wR_factor_gt 0.0789
_refine_ls_wR_factor_ref 0.0798
_reflns_number_gt 2420
_reflns_number_total 2477
_reflns_threshold_expression >2sigma(I)
_cod_data_source_file c4cc05923a2.cif
_cod_data_source_block FR1170
_cod_original_cell_volume 648.60(3)
_cod_database_code 7115878
_creation_method SHELXL-97

loop_
_symmetry_equiv_pos_as_xyz
'x, y, z'
'-x, y+1/2, -z'

loop_
_atom_site_label
_atom_site_type_symbol
_atom_site_fract_x
_atom_site_fract_y
_atom_site_fract_z
_atom_site_U_iso_or_equiv
_atom_site_adp_type
_atom_site_occupancy
_atom_site_symmetry_multiplicity
_atom_site_calc_flag
_atom_site_refinement_flags
F1 F -0.09922(11) 0.37031(14) 0.84107(12) 0.0600(3) Uani 1 1 d .
O14 O -0.08326(12) 0.32589(15) 0.51915(11) 0.0477(3) Uani 1 1 d .
C2 C 0.09231(18) 0.55869(19) 0.81051(17) 0.0438(3) Uani 1 1 d .
H2A H 0.0616 0.6439 0.8691 0.053 Uiso 1 1 calc R
H2B H 0.0257 0.5791 0.7076 0.053 Uiso 1 1 calc R
C1 C 0.06191(17) 0.38161(18) 0.85247(15) 0.0376(3) Uani 1 1 d .
H1 H 0.1327 0.3626 0.9557 0.045 Uiso 1 1 calc R
C3 C 0.26935(18) 0.58054(17) 0.83426(15) 0.0380(3) Uani 1 1 d .
H3 H 0.2806 0.6910 0.7881 0.046 Uiso 1 1 calc R
C17 C 0.09440(16) 0.06241(19) 0.83137(15) 0.0377(3) Uani 1 1 d .
H17A H 0.1615 -0.0204 0.8037 0.045 Uiso 1 1 calc R
H17B H 0.1362 0.0720 0.9379 0.045 Uiso 1 1 calc R
C16 C -0.08222(18) 0.0048(2) 0.77329(16) 0.0422(3) Uani 1 1 d .
H16A H -0.0908 -0.1212 0.7787 0.051 Uiso 1 1 calc R
H16B H -0.1419 0.0591 0.8279 0.051 Uiso 1 1 calc R
C4 C 0.3744(2) 0.5927(2) 0.99602(16) 0.0514(4) Uani 1 1 d .
H4A H 0.3683 0.4846 1.0437 0.077 Uiso 1 1 calc R
H4B H 0.3357 0.6864 1.0399 0.077 Uiso 1 1 calc R
H4C H 0.4860 0.6146 1.0074 0.077 Uiso 1 1 calc R
C13 C -0.05205(14) 0.22540(16) 0.61708(12) 0.0295(3) Uani 1 1 d .
C7 C 0.5473(2) 0.6355(2) 0.74883(17) 0.0471(3) Uani 1 1 d .
H7A H 0.4720 0.7262 0.6981 0.071 Uiso 1 1 calc R
H7B H 0.6349 0.6302 0.7126 0.071 Uiso 1 1 calc R
H7C H 0.5915 0.6603 0.8526 0.071 Uiso 1 1 calc R
C15 C -0.14482(15) 0.06552(18) 0.61765(14) 0.0359(3) Uani 1 1 d .
H15A H -0.1267 -0.0227 0.5540 0.043 Uiso 1 1 calc R
H15B H -0.2612 0.0903 0.5838 0.043 Uiso 1 1 calc R
C10 C 0.29979(15) 0.15372(17) 0.65901(14) 0.0336(3) Uani 1 1 d .
H10 H 0.2442 0.0476 0.6351 0.040 Uiso 1 1 calc R
C6 C 0.46039(15) 0.46537(16) 0.72307(13) 0.0337(3) Uani 1 1 d .
C8 C 0.51201(16) 0.33714(18) 0.65508(14) 0.0365(3) Uani 1 1 d .
H8 H 0.6030 0.3559 0.6300 0.044 Uiso 1 1 calc R
C5 C 0.32602(15) 0.43806(15) 0.76136(12) 0.0297(3) Uani 1 1 d .
C11 C 0.24623(15) 0.27963(14) 0.73006(12) 0.0279(2) Uani 1 1 d .
C12 C 0.09531(15) 0.23948(16) 0.76158(12) 0.0292(3) Uani 1 1 d .
C9 C 0.43220(16) 0.18129(18) 0.62304(15) 0.0379(3) Uani 1 1 d .
H9 H 0.4686 0.0938 0.5765 0.045 Uiso 1 1 calc R

loop_
_atom_site_aniso_label
_atom_site_aniso_U_11
_atom_site_aniso_U_22
_atom_site_aniso_U_33
_atom_site_aniso_U_23
_atom_site_aniso_U_13
_atom_site_aniso_U_12
F1 0.0425(5) 0.0661(6) 0.0805(7) -0.0279(5) 0.0332(5) -0.0007(4)
O14 0.0403(5) 0.0526(6) 0.0394(5) 0.0169(5) 0.0023(4) 0.0028(5)
C2 0.0473(8) 0.0355(7) 0.0469(8) -0.0092(6) 0.0155(6) 0.0119(6)
C1 0.0349(7) 0.0426(7) 0.0375(7) -0.0088(6) 0.0160(6) 0.0029(6)
C3 0.0486(8) 0.0273(6) 0.0371(7) -0.0063(5) 0.0146(6) 0.0002(6)
C17 0.0379(7) 0.0389(7) 0.0351(7) 0.0091(6) 0.0121(5) 0.0068(6)
C16 0.0439(8) 0.0400(7) 0.0485(8) 0.0070(6) 0.0239(6) 0.0017(6)
C4 0.0594(9) 0.0544(9) 0.0382(7) -0.0195(7) 0.0155(7) -0.0144(7)
C13 0.0274(6) 0.0325(6) 0.0288(6) -0.0013(5) 0.0106(5) 0.0045(5)
C7 0.0511(8) 0.0419(8) 0.0452(8) -0.0021(7) 0.0144(7) -0.0126(7)
C15 0.0311(6) 0.0369(7) 0.0408(7) -0.0075(5) 0.0147(5) -0.0022(5)
C10 0.0321(6) 0.0298(6) 0.0360(6) -0.0074(5) 0.0094(5) 0.0000(5)
C6 0.0329(6) 0.0334(6) 0.0278(6) 0.0028(5) 0.0031(5) -0.0013(5)
C8 0.0312(6) 0.0429(8) 0.0349(6) 0.0026(6) 0.0118(5) 0.0011(5)
C5 0.0332(6) 0.0284(6) 0.0215(5) -0.0004(4) 0.0034(4) 0.0033(5)
C11 0.0266(6) 0.0295(6) 0.0236(5) -0.0006(4) 0.0046(4) 0.0035(4)
C12 0.0294(6) 0.0289(6) 0.0265(5) -0.0005(5) 0.0071(5) 0.0043(5)
C9 0.0355(7) 0.0405(7) 0.0381(7) -0.0072(5) 0.0141(5) 0.0049(5)

loop_
_atom_type_symbol
_atom_type_description
_atom_type_scat_dispersion_real
_atom_type_scat_dispersion_imag
_atom_type_scat_source
C C 0.0181 0.0091 'International Tables Vol C Tables 4.2.6.8 and 6.1.1.4'
H H 0.0000 0.0000 'International Tables Vol C Tables 4.2.6.8 and 6.1.1.4'
F F 0.0727 0.0534 'International Tables Vol C Tables 4.2.6.8 and 6.1.1.4'
O O 0.0492 0.0322 'International Tables Vol C Tables 4.2.6.8 and 6.1.1.4'

loop_
_geom_angle_atom_site_label_1
_geom_angle_atom_site_label_2
_geom_angle_atom_site_label_3
_geom_angle
C1 C2 C3 110.29(12)
C1 C2 H2A 109.6
C3 C2 H2A 109.6
C1 C2 H2B 109.6
C3 C2 H2B 109.6
H2A C2 H2B 108.1
F1 C1 C2 108.83(11)
F1 C1 C12 109.11(11)
C2 C1 C12 114.02(11)
F1 C1 H1 108.2
C2 C1 H1 108.2
C12 C1 H1 108.2
C5 C3 C2 111.02(11)
C5 C3 C4 111.35(12)
C2 C3 C4 111.46(12)
C5 C3 H3 107.6
C2 C3 H3 107.6
C4 C3 H3 107.6
C16 C17 C12 105.56(11)
C16 C17 H17A 110.6
C12 C17 H17A 110.6
C16 C17 H17B 110.6
C12 C17 H17B 110.6
H17A C17 H17B 108.8
C15 C16 C17 103.40(11)
C15 C16 H16A 111.1
C17 C16 H16A 111.1
C15 C16 H16B 111.1
C17 C16 H16B 111.1
H16A C16 H16B 109.0
C3 C4 H4A 109.5
C3 C4 H4B 109.5
H4A C4 H4B 109.5
C3 C4 H4C 109.5
H4A C4 H4C 109.5
H4B C4 H4C 109.5
O14 C13 C15 125.71(11)
O14 C13 C12 124.60(12)
C15 C13 C12 109.66(10)
C6 C7 H7A 109.5
C6 C7 H7B 109.5
H7A C7 H7B 109.5
C6 C7 H7C 109.5
H7A C7 H7C 109.5
H7B C7 H7C 109.5
C13 C15 C16 105.58(11)
C13 C15 H15A 110.6
C16 C15 H15A 110.6
C13 C15 H15B 110.6
C16 C15 H15B 110.6
H15A C15 H15B 108.8
C9 C10 C11 120.92(12)
C9 C10 H10 119.5
C11 C10 H10 119.5
C8 C6 C5 119.99(11)
C8 C6 C7 118.26(12)
C5 C6 C7 121.71(12)
C6 C8 C9 120.65(12)
C6 C8 H8 119.7
C9 C8 H8 119.7
C11 C5 C6 119.30(11)
C11 C5 C3 121.23(11)
C6 C5 C3 119.47(11)
C10 C11 C5 119.29(11)
C10 C11 C12 117.19(10)
C5 C11 C12 123.42(10)
C1 C12 C11 110.84(10)
C1 C12 C17 110.21(10)
C11 C12 C17 115.31(10)
C1 C12 C13 108.29(10)
C11 C12 C13 109.61(9)
C17 C12 C13 102.05(10)
C10 C9 C8 119.84(12)
C10 C9 H9 120.1
C8 C9 H9 120.1

loop_
_geom_bond_atom_site_label_1
_geom_bond_atom_site_label_2
_geom_bond_distance
F1 C1 1.4100(16)
O14 C13 1.2021(15)
C2 C1 1.499(2)
C2 C3 1.526(2)
C2 H2A 0.9900
C2 H2B 0.9900
C1 C12 1.5314(17)
C1 H1 1.0000
C3 C5 1.5164(17)
C3 C4 1.540(2)
C3 H3 1.0000
C17 C16 1.538(2)
C17 C12 1.5492(18)
C17 H17A 0.9900
C17 H17B 0.9900
C16 C15 1.517(2)
C16 H16A 0.9900
C16 H16B 0.9900
C4 H4A 0.9800
C4 H4B 0.9800
C4 H4C 0.9800
C13 C15 1.5014(18)
C13 C12 1.5559(16)
C7 C6 1.5131(19)
C7 H7A 0.9800
C7 H7B 0.9800
C7 H7C 0.9800
C15 H15A 0.9900
C15 H15B 0.9900
C10 C9 1.3795(18)
C10 C11 1.3974(17)
C10 H10 0.9500
C6 C8 1.3822(19)
C6 C5 1.4096(18)
C8 C9 1.387(2)
C8 H8 0.9500
C5 C11 1.4048(16)
C11 C12 1.5319(16)
C9 H9 0.9500
